data_7010485
loop_
_publ_author_name
'Grove, Hilde'
'Sletten, Jorunn'
'Julve, Miguel'
'Lloret, Francesc'

_publ_section_title
;
 Syntheses, crystal structures and magnetic properties of polynuclear
 1,4,5,8,9,12-hexaazatriphenylene (hat)-bridged copper(II) complexes
;
_journal_issue 7
_journal_name_full 'Journal of the Chemical Society, Dalton Transactions'
_journal_page_first 1029
_journal_paper_doi 10.1039/b009647o
_journal_year 2001
_chemical_compound_source 'synthesized by H. Grove'
_chemical_formula_analytical 'C12 H12 Cl4 Cu2 N6 O3'
_chemical_formula_structural '[Cu4 (C12 H6 N6)2 Cl8]n . 6n (H2 O)'
_chemical_formula_sum 'C12 H12 Cl4 Cu2 N6 O3'
_chemical_formula_weight 557.16
_chemical_name_systematic
; 
? 
;
_space_group_IT_number 2
_symmetry_cell_setting triclinic
_symmetry_space_group_name_Hall '-P 1'
_symmetry_space_group_name_H-M 'P -1'
_atom_sites_solution_hydrogens 'geom if bound to C,difmap if bound to O'
_atom_sites_solution_primary direct
_atom_sites_solution_secondary difmap
_audit_creation_method SHELXL
_cell_angle_alpha 85.725(2)
_cell_angle_beta 78.736(2)
_cell_angle_gamma 78.5590(10)
_cell_formula_units_Z 2
_cell_length_a 6.7729(3)
_cell_length_b 11.7016(5)
_cell_length_c 11.7080(5)
_cell_measurement_temperature 173(2)
_cell_measurement_theta_max 27
_cell_measurement_theta_min 4
_cell_volume 891.33(7)
_computing_cell_refinement 'SAINT, version 4.0'
_computing_data_collection 'SMART, version 4.0'
_computing_data_reduction 'SAINT, version 4.0'
_computing_molecular_graphics 'XP, version 4.3, 1992'
_computing_publication_material 'CIFTAB, Sheldrick, 1993'
_computing_structure_refinement 'SHELXL-93 (Sheldrick, 1993)'
_computing_structure_solution 'SHELXS-86 (Sheldrick, 1990)'
_diffrn_ambient_temperature 173(2)
_diffrn_measurement_device '2K SMART CCD'
_diffrn_measurement_method \w
_diffrn_radiation_monochromator graphite
_diffrn_radiation_source 'fine-focus sealed tube'
_diffrn_radiation_type MoK\a
_diffrn_radiation_wavelength 0.71073
_diffrn_reflns_av_R_equivalents 0.0489
_diffrn_reflns_av_sigmaI/netI 0.0598
_diffrn_reflns_limit_h_max 9
_diffrn_reflns_limit_h_min -9
_diffrn_reflns_limit_k_max 15
_diffrn_reflns_limit_k_min -15
_diffrn_reflns_limit_l_max 15
_diffrn_reflns_limit_l_min -15
_diffrn_reflns_number 12268
_diffrn_reflns_theta_max 27.00
_diffrn_reflns_theta_min 1.77
_diffrn_standards_decay_% 1
_diffrn_standards_number
;
50 first frames remeasured at end of experiment
;
_exptl_absorpt_coefficient_mu 3.014
_exptl_absorpt_correction_T_max 'see above'
_exptl_absorpt_correction_T_min 'ratio of min to max transmission == 0.881263'
_exptl_absorpt_correction_type 'empirical, SADABS version 2.01'
_exptl_crystal_colour 'light green'
_exptl_crystal_density_diffrn 2.076
_exptl_crystal_description 'irregular prism'
_exptl_crystal_F_000 552
_exptl_crystal_size_max 0.28
_exptl_crystal_size_mid 0.18
_exptl_crystal_size_min 0.10
_refine_diff_density_max 0.519
_refine_diff_density_min -0.511
_refine_diff_density_rms 0.110
_refine_ls_extinction_method none
_refine_ls_goodness_of_fit_all 1.052
_refine_ls_goodness_of_fit_obs 1.130
_refine_ls_hydrogen_treatment 'riding model'
_refine_ls_matrix_type full
_refine_ls_number_parameters 244
_refine_ls_number_reflns 3861
_refine_ls_number_restraints 0
_refine_ls_restrained_S_all 1.077
_refine_ls_restrained_S_obs 1.130
_refine_ls_R_factor_all 0.0738
_refine_ls_R_factor_obs 0.0398
_refine_ls_shift/esd_max 0.001
_refine_ls_shift/esd_mean 0.000
_refine_ls_structure_factor_coef Fsqd
_refine_ls_weighting_details 'w==1/[\s^2^(Fo^2^)+(0.0303P)^2^+0.9784P] where P==(Fo^2^+2Fc^2^)/3'
_refine_ls_weighting_scheme calc
_refine_ls_wR_factor_all 0.0877
_refine_ls_wR_factor_obs 0.0761
_reflns_number_observed 2723
_reflns_number_total 3893
_reflns_observed_criterion >2sigma(I)
_cod_data_source_file b009647o.txt
_cod_data_source_block cuhatcl
_cod_depositor_comments
;
The following automatic conversions were performed:

'_refine_ls_weighting_scheme' value 'calc
w==1/[\s^2^(Fo^2^)+(0.0303P)^2^+0.9784P] where P==(Fo^2^+2Fc^2^)/3'
was changed to 'calc'. New tag '_refine_ls_weighting_details' was
created. The value of the new tag was set to
'w==1/[\s^2^(Fo^2^)+(0.0303P)^2^+0.9784P] where P==(Fo^2^+2Fc^2^)/3'.

Automatic conversion script
Id: cif_fix_values 3143 2015-03-26 13:38:13Z robertas 
;
_cod_database_code 7010485

loop_
_symmetry_equiv_pos_as_xyz
'x, y, z'
'-x, -y, -z'

loop_
_atom_site_aniso_label
_atom_site_aniso_U_11
_atom_site_aniso_U_22
_atom_site_aniso_U_33
_atom_site_aniso_U_23
_atom_site_aniso_U_13
_atom_site_aniso_U_12
Cu1 0.0233(3) 0.0172(3) 0.0191(3) -0.0028(2) -0.0042(2) 0.0034(2)
Cu2 0.0210(3) 0.0169(3) 0.0131(2) -0.0022(2) -0.0046(2) 0.0045(2)
Cl1 0.0500(8) 0.0192(6) 0.0293(6) -0.0010(5) -0.0115(5) 0.0067(5)
Cl2 0.0260(6) 0.0195(5) 0.0247(5) -0.0057(4) -0.0034(4) -0.0010(4)
Cl3 0.0237(5) 0.0199(5) 0.0219(5) -0.0053(4) -0.0023(4) 0.0042(4)
Cl4 0.0247(6) 0.0226(5) 0.0143(5) -0.0007(4) -0.0053(4) -0.0003(4)
O1 0.096(4) 0.089(4) 0.076(3) 0.006(3) -0.043(3) -0.008(3)
O2 0.059(3) 0.055(3) 0.051(2) -0.015(2) -0.006(2) -0.010(2)
O3 0.036(2) 0.035(2) 0.022(2) -0.0065(14) -0.0012(14) -0.006(2)
N1 0.015(2) 0.018(2) 0.019(2) -0.0033(14) -0.0016(14) -0.0003(14)
N2 0.017(2) 0.017(2) 0.015(2) -0.0035(14) -0.0042(14) 0.0020(14)
N3 0.017(2) 0.018(2) 0.014(2) -0.0021(14) -0.0047(14) 0.0009(14)
N4 0.014(2) 0.012(2) 0.018(2) -0.0018(13) -0.0049(14) 0.0011(13)
N5 0.019(2) 0.018(2) 0.018(2) 0.0045(14) -0.0054(14) -0.0037(15)
N6 0.020(2) 0.027(2) 0.013(2) 0.0013(15) -0.0055(14) -0.003(2)
C1 0.022(2) 0.027(2) 0.015(2) -0.006(2) -0.001(2) -0.001(2)
C2 0.022(2) 0.031(2) 0.014(2) -0.001(2) -0.003(2) -0.003(2)
C3 0.013(2) 0.020(2) 0.016(2) 0.000(2) -0.004(2) -0.004(2)
C4 0.013(2) 0.019(2) 0.012(2) -0.003(2) -0.002(2) -0.002(2)
C5 0.016(2) 0.014(2) 0.015(2) -0.001(2) -0.004(2) 0.001(2)
C6 0.025(2) 0.019(2) 0.020(2) 0.002(2) -0.008(2) 0.006(2)
C7 0.024(2) 0.023(2) 0.014(2) -0.001(2) -0.009(2) 0.005(2)
C8 0.014(2) 0.016(2) 0.016(2) 0.000(2) -0.005(2) -0.002(2)
C9 0.014(2) 0.015(2) 0.017(2) 0.001(2) -0.001(2) -0.004(2)
C10 0.013(2) 0.016(2) 0.019(2) 0.001(2) -0.005(2) -0.004(2)
C11 0.017(2) 0.019(2) 0.019(2) 0.005(2) -0.005(2) -0.001(2)
C12 0.016(2) 0.013(2) 0.023(2) -0.002(2) -0.001(2) 0.000(2)

loop_
_atom_site_label
_atom_site_type_symbol
_atom_site_fract_x
_atom_site_fract_y
_atom_site_fract_z
_atom_site_U_iso_or_equiv
_atom_site_thermal_displace_type
_atom_site_occupancy
_atom_site_calc_flag
_atom_site_refinement_flags
_atom_site_disorder_group
Cu1 Cu 0.78008(8) 0.51825(4) 0.11017(4) 0.02068(14) Uani 1 d . .
Cu2 Cu 0.27271(7) 0.97833(4) 0.44873(4) 0.01789(13) Uani 1 d . .
Cl1 Cl 0.8597(2) 0.38356(9) 0.24569(10) 0.0341(3) Uani 1 d . .
Cl2 Cl 0.8835(2) 0.39128(9) -0.03842(9) 0.0238(2) Uani 1 d . .
Cl3 Cl 0.0604(2) 1.14522(9) 0.51210(9) 0.0230(2) Uani 1 d . .
Cl4 Cl 0.3700(2) 0.92738(9) 0.62153(8) 0.0209(2) Uani 1 d . .
O1 O 1.2292(8) 0.4196(4) 0.3957(4) 0.085(2) Uani 1 d . .
H101 H 1.1810(8) 0.5021(4) 0.3783(4) 0.127 Uiso 1 d R .
H102 H 1.1275(8) 0.3906(4) 0.3609(4) 0.127 Uiso 1 d R .
O2 O 1.1342(6) 0.6504(3) 0.3087(3) 0.0550(11) Uani 1 d . .
H201 H 1.0994(6) 0.6628(3) 0.2287(3) 0.082 Uiso 1 d R .
H202 H 1.0578(6) 0.7165(3) 0.3575(3) 0.082 Uiso 1 d R .
O3 O 0.1224(5) 1.1273(3) -0.1930(3) 0.0314(8) Uani 1 d . .
H301 H 0.1840(5) 1.0832(3) -0.2380(3) 0.047 Uiso 1 d R .
H302 H 0.1737(5) 1.1031(3) -0.1190(3) 0.047 Uiso 1 d R .
N1 N 0.6274(5) 0.6436(3) 0.0090(3) 0.0177(7) Uani 1 d . .
N2 N 0.6431(5) 0.6369(3) 0.2356(3) 0.0168(7) Uani 1 d . .
N3 N 0.4363(5) 0.8256(3) 0.3745(3) 0.0166(7) Uani 1 d . .
N4 N 0.2203(5) 1.0134(3) 0.2814(3) 0.0150(7) Uani 1 d . .
N5 N 0.2010(5) 1.0306(3) 0.0426(3) 0.0184(7) Uani 1 d . .
N6 N 0.4075(5) 0.8396(3) -0.0974(3) 0.0204(8) Uani 1 d . .
C1 C 0.6172(6) 0.6478(4) -0.1034(3) 0.0217(9) Uani 1 d . .
H1 H 0.6856(6) 0.5834(4) -0.1499(3) 0.033 Uiso 1 calc R .
C2 C 0.5066(6) 0.7463(4) -0.1547(3) 0.0224(9) Uani 1 d . .
H2 H 0.5032(6) 0.7455(4) -0.2354(3) 0.034 Uiso 1 calc R .
C3 C 0.4158(6) 0.8360(3) 0.0173(3) 0.0163(8) Uani 1 d . .
C4 C 0.5250(6) 0.7390(3) 0.0695(3) 0.0149(8) Uani 1 d . .
C5 C 0.5355(6) 0.7334(3) 0.1913(3) 0.0151(8) Uani 1 d . .
C6 C 0.6435(6) 0.6351(4) 0.3496(4) 0.0223(9) Uani 1 d . .
H6 H 0.7148(6) 0.5679(4) 0.3850(4) 0.033 Uiso 1 calc R .
C7 C 0.5407(6) 0.7306(4) 0.4189(3) 0.0211(9) Uani 1 d . .
H7 H 0.5466(6) 0.7264(4) 0.4995(3) 0.032 Uiso 1 calc R .
C8 C 0.4322(6) 0.8269(3) 0.2597(3) 0.0155(8) Uani 1 d . .
C9 C 0.3193(6) 0.9273(3) 0.2079(3) 0.0152(8) Uani 1 d . .
C10 C 0.3093(6) 0.9345(3) 0.0897(3) 0.0156(8) Uani 1 d . .
C11 C 0.1018(6) 1.1133(4) 0.1159(3) 0.0186(9) Uani 1 d . .
H11 H 0.0223(6) 1.1811(4) 0.0862(3) 0.028 Uiso 1 calc R .
C12 C 0.1091(6) 1.1051(3) 0.2356(3) 0.0181(9) Uani 1 d . .
H12 H 0.0331(6) 1.1662(3) 0.2843(3) 0.027 Uiso 1 calc R .

loop_
_atom_type_symbol
_atom_type_description
_atom_type_scat_dispersion_real
_atom_type_scat_dispersion_imag
_atom_type_scat_source
C C 0.0033 0.0016 'International Tables Vol C Tables 4.2.6.8 and 6.1.1.4'
H H 0.0000 0.0000 'International Tables Vol C Tables 4.2.6.8 and 6.1.1.4'
N N 0.0061 0.0033 'International Tables Vol C Tables 4.2.6.8 and 6.1.1.4'
O O 0.0106 0.0060 'International Tables Vol C Tables 4.2.6.8 and 6.1.1.4'
Cl Cl 0.1484 0.1585 'International Tables Vol C Tables 4.2.6.8 and 6.1.1.4'
Cu Cu 0.3201 1.2651 'International Tables Vol C Tables 4.2.6.8 and 6.1.1.4'

loop_
_geom_angle_atom_site_label_1
_geom_angle_atom_site_label_2
_geom_angle_atom_site_label_3
_geom_angle
_geom_angle_site_symmetry_1
_geom_angle_site_symmetry_3
_geom_angle_publ_flag
N2 Cu1 N1 81.05(12) . . ?
N2 Cu1 Cl1 90.77(9) . . ?
N1 Cu1 Cl1 164.54(10) . . ?
N2 Cu1 Cl2 170.95(9) . . ?
N1 Cu1 Cl2 92.48(9) . . ?
Cl1 Cu1 Cl2 94.03(4) . . ?
N2 Cu1 Cl2 96.42(9) . 2_765 ?
N1 Cu1 Cl2 89.01(9) . 2_765 ?
Cl1 Cu1 Cl2 105.01(4) . 2_765 ?
Cl2 Cu1 Cl2 89.75(4) . 2_765 ?
N4 Cu2 N3 81.01(12) . . ?
N4 Cu2 Cl4 172.65(9) . . ?
N3 Cu2 Cl4 92.87(9) . . ?
N4 Cu2 Cl3 91.97(9) . . ?
N3 Cu2 Cl3 171.45(9) . . ?
Cl4 Cu2 Cl3 94.47(4) . . ?
N4 Cu2 Cl4 87.33(9) . 2_676 ?
N3 Cu2 Cl4 87.44(9) . 2_676 ?
Cl4 Cu2 Cl4 88.33(4) . 2_676 ?
Cl3 Cu2 Cl4 97.14(4) . 2_676 ?
N4 Cu2 Cl3 87.23(9) . 2_576 ?
N3 Cu2 Cl3 83.35(9) . 2_576 ?
Cl4 Cu2 Cl3 96.15(4) . 2_576 ?
Cl3 Cu2 Cl3 91.50(4) . 2_576 ?
Cl4 Cu2 Cl3 169.94(3) 2_676 2_576 ?
Cu1 Cl2 Cu1 90.25(4) . 2_765 ?
H101 O1 H102 96.0 . . ?
H201 O2 H202 109.5 . . ?
H301 O3 H302 106.1 . . ?
C1 N1 C4 115.9(3) . . ?
C1 N1 Cu1 131.3(3) . . ?
C4 N1 Cu1 112.7(3) . . ?
C6 N2 C5 116.2(3) . . ?
C6 N2 Cu1 131.9(3) . . ?
C5 N2 Cu1 111.9(2) . . ?
C7 N3 C8 116.8(3) . . ?
C7 N3 Cu2 131.8(3) . . ?
C8 N3 Cu2 111.4(3) . . ?
C12 N4 C9 116.6(3) . . ?
C12 N4 Cu2 130.6(3) . . ?
C9 N4 Cu2 112.8(2) . . ?
C11 N5 C10 116.3(3) . . ?
C2 N6 C3 115.8(3) . . ?
N1 C1 C2 121.0(4) . . ?
N1 C1 H1 119.5(2) . . ?
C2 C1 H1 119.5(2) . . ?
N6 C2 C1 123.8(4) . . ?
N6 C2 H2 118.1(2) . . ?
C1 C2 H2 118.1(2) . . ?
N6 C3 C4 121.1(4) . . ?
N6 C3 C10 120.4(3) . . ?
C4 C3 C10 118.4(3) . . ?
N1 C4 C3 122.4(3) . . ?
N1 C4 C5 115.6(3) . . ?
C3 C4 C5 122.0(3) . . ?
N2 C5 C8 122.2(3) . . ?
N2 C5 C4 118.7(3) . . ?
C8 C5 C4 119.1(3) . . ?
N2 C6 C7 121.7(4) . . ?
N2 C6 H6 119.2(2) . . ?
C7 C6 H6 119.2(2) . . ?
N3 C7 C6 121.8(4) . . ?
N3 C7 H7 119.1(2) . . ?
C6 C7 H7 119.1(2) . . ?
N3 C8 C5 121.4(4) . . ?
N3 C8 C9 118.9(3) . . ?
C5 C8 C9 119.8(4) . . ?
N4 C9 C10 122.4(3) . . ?
N4 C9 C8 115.8(3) . . ?
C10 C9 C8 121.8(4) . . ?
N5 C10 C9 120.7(3) . . ?
N5 C10 C3 120.5(3) . . ?
C9 C10 C3 118.9(3) . . ?
N5 C11 C12 123.0(4) . . ?
N5 C11 H11 118.5(2) . . ?
C12 C11 H11 118.5(2) . . ?
N4 C12 C11 121.0(4) . . ?
N4 C12 H12 119.5(2) . . ?
C11 C12 H12 119.5(2) . . ?

loop_
_geom_bond_atom_site_label_1
_geom_bond_atom_site_label_2
_geom_bond_distance
_geom_bond_site_symmetry_2
_geom_bond_publ_flag
Cu1 N2 2.051(3) . ?
Cu1 N1 2.059(3) . ?
Cu1 Cl1 2.2174(12) . ?
Cu1 Cl2 2.2850(11) . ?
Cu1 Cl2 2.6636(12) 2_765 ?
Cu2 N4 2.056(3) . ?
Cu2 N3 2.061(3) . ?
Cu2 Cl4 2.2511(10) . ?
Cu2 Cl3 2.2621(11) . ?
Cu2 Cl4 2.8101(12) 2_676 ?
Cu2 Cl3 2.8602(12) 2_576 ?
Cl2 Cu1 2.6636(12) 2_765 ?
O1 H101 0.98 . ?
O1 H102 0.99 . ?
O2 H201 1.00 . ?
O2 H202 0.99 . ?
O3 H301 0.77 . ?
O3 H302 1.00 . ?
N1 C1 1.328(5) . ?
N1 C4 1.360(5) . ?
N2 C6 1.333(5) . ?
N2 C5 1.345(5) . ?
N3 C7 1.323(5) . ?
N3 C8 1.349(5) . ?
N4 C12 1.325(5) . ?
N4 C9 1.357(5) . ?
N5 C11 1.329(5) . ?
N5 C10 1.359(5) . ?
N6 C2 1.317(5) . ?
N6 C3 1.351(5) . ?
C1 C2 1.408(6) . ?
C1 H1 0.95 . ?
C2 H2 0.95 . ?
C3 C4 1.396(5) . ?
C3 C10 1.464(5) . ?
C4 C5 1.438(5) . ?
C5 C8 1.391(5) . ?
C6 C7 1.414(6) . ?
C6 H6 0.95 . ?
C7 H7 0.95 . ?
C8 C9 1.432(5) . ?
C9 C10 1.395(5) . ?
C11 C12 1.407(5) . ?
C11 H11 0.95 . ?
C12 H12 0.95 . ?
